data_4060245
loop_
_publ_author_name
'Song, Li-Cheng'
'Gong, Feng-Hua'
'Meng, Tao'
'Ge, Jian-Hua'
'Cui, Li-Na'
'Hu, Qing-Mei'

_publ_section_title
;
 General Synthetic Route to Double-Butterfly Fe/S Cluster Complexes via
 Reactions of the Dianions {[(\m-CO)Fe2(CO)6]2(\m-SZS-\m)}2-with Electrophiles
;
_journal_coden_ASTM ORGND7
_journal_issue 4
_journal_name_full Organometallics
_journal_page_first 823
_journal_page_last 831
_journal_paper_doi 10.1021/om034208f
_journal_volume 23
_journal_year 2004
_chemical_formula_sum 'C22 H18 Fe4 O12 S2'
_chemical_formula_weight 761.88
_space_group_IT_number 2
_symmetry_cell_setting triclinic
_symmetry_space_group_name_Hall '-P 1'
_symmetry_space_group_name_H-M 'P -1'
_atom_sites_solution_hydrogens geom
_atom_sites_solution_primary direct
_atom_sites_solution_secondary difmap
_cell_angle_alpha 98.568(8)
_cell_angle_beta 98.011(8)
_cell_angle_gamma 110.770(8)
_cell_formula_units_Z 1
_cell_length_a 7.949(4)
_cell_length_b 8.814(4)
_cell_length_c 11.157(5)
_cell_measurement_reflns_used 524
_cell_measurement_temperature 293(2)
_cell_measurement_theta_max 23.79
_cell_measurement_theta_min 3.50
_cell_volume 706.9(6)
_diffrn_ambient_temperature 293(2)
_diffrn_measurement_device_type 'CCD area detector'
_diffrn_measurement_method 'phi and omega scans'
_diffrn_radiation_monochromator graphite
_diffrn_radiation_source 'fine-focus sealed tube'
_diffrn_radiation_type MoK\a
_diffrn_radiation_wavelength 0.71073
_diffrn_reflns_av_R_equivalents 0.0243
_diffrn_reflns_av_sigmaI/netI 0.0678
_diffrn_reflns_limit_h_max 9
_diffrn_reflns_limit_h_min -7
_diffrn_reflns_limit_k_max 11
_diffrn_reflns_limit_k_min -10
_diffrn_reflns_limit_l_max 13
_diffrn_reflns_limit_l_min -10
_diffrn_reflns_number 3350
_diffrn_reflns_theta_max 26.44
_diffrn_reflns_theta_min 2.53
_exptl_absorpt_coefficient_mu 2.218
_exptl_absorpt_correction_T_max 1.000000
_exptl_absorpt_correction_T_min 0.601740
_exptl_absorpt_correction_type multi-scan
_exptl_absorpt_process_details SADABS
_exptl_crystal_colour ?
_exptl_crystal_density_diffrn 1.790
_exptl_crystal_density_meas 0
_exptl_crystal_density_method 'not measured'
_exptl_crystal_description ?
_exptl_crystal_F_000 382
_exptl_crystal_size_max 0.22
_exptl_crystal_size_mid 0.20
_exptl_crystal_size_min 0.18
_refine_ls_extinction_coef ?
_refine_ls_extinction_method none
_refine_ls_goodness_of_fit_ref 0.931
_refine_ls_hydrogen_treatment mixed
_refine_ls_matrix_type full
_refine_ls_number_parameters 181
_refine_ls_number_reflns 2643
_refine_ls_number_restraints 0
_refine_ls_restrained_S_all 0.931
_refine_ls_R_factor_all 0.0755
_refine_ls_R_factor_gt 0.0392
_refine_ls_shift/su_max 0.000
_refine_ls_shift/su_mean 0.000
_refine_ls_structure_factor_coef Fsqd
_refine_ls_weighting_scheme calc
_refine_ls_wR_factor_gt 0.0706
_refine_ls_wR_factor_ref 0.0805
_reflns_number_gt 1761
_reflns_number_total 2643
_reflns_threshold_expression >2sigma(I)
_cod_duplicate_entry 4060241
_cod_depositor_comments
;
The following automatic conversions were performed:
'_symmetry_cell_setting' value 'Triclinic' changed to 'triclinic'
according to '/home/saulius/struct/CIF-dictionaries/cif_core.dic'
dictionary named 'cif_core.dic' version 2.4.1 from
2010-06-29.

'_exptl_absorpt_correction_type' value 'MULTI-SCAN' changed
to 'multi-scan' according to
'/home/saulius/struct/CIF-dictionaries/cif_core.dic' dictionary named
'cif_core.dic' version 2.4.1 from 2010-06-29.

Automatic conversion script
Id: cif_fix_enum 1527 2010-12-29 10:47:43Z saulius 
;
_cod_original_sg_symbol_H-M P-1
_cod_database_code 4060245

loop_
_symmetry_equiv_pos_as_xyz
'x, y, z'
'-x, -y, -z'

loop_
_atom_site_label
_atom_site_type_symbol
_atom_site_fract_x
_atom_site_fract_y
_atom_site_fract_z
_atom_site_U_iso_or_equiv
_atom_site_adp_type
_atom_site_occupancy
_atom_site_symmetry_multiplicity
_atom_site_calc_flag
_atom_site_refinement_flags
_atom_site_disorder_assembly
_atom_site_disorder_group
Fe1 Fe 0.19801(8) 0.42665(6) 0.21628(5) 0.03306(18) Uani 1 1 d . . .
Fe2 Fe 0.35246(8) 0.20490(7) 0.21931(5) 0.03568(18) Uani 1 1 d . . .
S1 S 0.25128(14) 0.31062(12) 0.37365(9) 0.0355(3) Uani 1 1 d . . .
C1 C 0.2033(6) 0.4721(5) 0.0672(4) 0.0420(11) Uani 1 1 d . . .
O1 O 0.2016(4) 0.4977(4) -0.0278(3) 0.0662(10) Uani 1 1 d . . .
C2 C 0.1215(6) 0.5776(6) 0.2863(4) 0.0512(12) Uani 1 1 d . . .
O2 O 0.0747(6) 0.6736(4) 0.3291(4) 0.0905(13) Uani 1 1 d . . .
C3 C -0.0223(6) 0.2683(5) 0.1555(4) 0.0398(10) Uani 1 1 d . . .
O3 O -0.1666(4) 0.1757(4) 0.1160(3) 0.0592(9) Uani 1 1 d . . .
C4 C 0.4114(6) 0.1883(5) 0.0721(4) 0.0479(12) Uani 1 1 d . . .
O4 O 0.4440(5) 0.1789(4) -0.0224(3) 0.0734(11) Uani 1 1 d . . .
C5 C 0.4735(6) 0.1000(5) 0.2923(5) 0.0538(13) Uani 1 1 d . . .
O5 O 0.5536(6) 0.0371(5) 0.3409(4) 0.0992(14) Uani 1 1 d . . .
C6 C 0.1442(6) 0.0302(6) 0.1634(4) 0.0443(11) Uani 1 1 d . . .
O6 O 0.0174(5) -0.0864(4) 0.1275(3) 0.0680(10) Uani 1 1 d . . .
C7 C 0.4587(5) 0.6178(5) 0.2911(4) 0.0483(12) Uani 1 1 d . . .
H7A H 0.4797 0.7176 0.2585 0.058 Uiso 1 1 calc R . .
H7B H 0.4923 0.6435 0.3809 0.058 Uiso 1 1 calc R . .
C8 C 0.5278(6) 0.5095(5) 0.2336(4) 0.0432(11) Uani 1 1 d . . .
H8A H 0.5721 0.5369 0.1588 0.052 Uiso 1 1 calc R . .
C9 C 0.6012(6) 0.4090(5) 0.2911(4) 0.0494(12) Uani 1 1 d . . .
H9A H 0.6304 0.4408 0.3808 0.059 Uiso 1 1 calc R . .
H9B H 0.7047 0.3971 0.2596 0.059 Uiso 1 1 calc R . .
C10 C 0.0442(5) 0.1667(5) 0.4042(4) 0.0388(10) Uani 1 1 d . . .
H10A H -0.0216 0.2279 0.4426 0.047 Uiso 1 1 calc R . .
H10B H -0.0346 0.0962 0.3266 0.047 Uiso 1 1 calc R . .
C11 C 0.0854(5) 0.0611(5) 0.4874(4) 0.0400(10) Uani 1 1 d . . .
H11A H 0.1631 0.1319 0.5653 0.048 Uiso 1 1 calc R . .
H11B H 0.1530 0.0015 0.4495 0.048 Uiso 1 1 calc R . .
